data_7701055
loop_
_publ_author_name
'Driscoll, Oliver J.'
'Hafford-Tear, Claudia H'
'McKeown, Paul'
'Stewart, Jack A.'
'Kociok-K\"ohn, Gabriele'
'Mahon, Mary F.'
'Jones, Matthew D.'

_publ_section_title
;
 The synthesis, characterisation and application of iron(iii)-acetate
 complexes for cyclic carbonate formation and the polymerisation of
 lactide.
;
_journal_issue 40
_journal_name_full 'Dalton transactions (Cambridge, England : 2003)'
_journal_page_first 15049
_journal_page_last 15058
_journal_paper_doi 10.1039/c9dt03327k
_journal_volume 48
_journal_year 2019
_chemical_formula_sum 'C40 H61 Fe N2 O4'
_chemical_formula_weight 689.75
_space_group_crystal_system triclinic
_space_group_IT_number 2
_space_group_name_Hall '-P 1'
_space_group_name_H-M_alt 'P -1'
_symmetry_space_group_name_Hall '-P 1'
_symmetry_space_group_name_H-M 'P -1'
_atom_sites_solution_hydrogens geom
_audit_creation_method SHELXL-2017/1
_audit_update_record
;
2019-07-15 deposited with the CCDC.    2019-09-06 downloaded from the CCDC.
;
_cell_angle_alpha 87.693(5)
_cell_angle_beta 81.168(4)
_cell_angle_gamma 80.394(6)
_cell_formula_units_Z 2
_cell_length_a 10.9269(7)
_cell_length_b 13.1291(10)
_cell_length_c 14.0182(7)
_cell_measurement_reflns_used 2509
_cell_measurement_temperature 150(2)
_cell_measurement_theta_max 71.2570
_cell_measurement_theta_min 4.1500
_cell_volume 1959.1(2)
_computing_cell_refinement 'CrysAlisPro 1.171.38.43 (Rigaku OD, 2015)'
_computing_data_collection 'CrysAlisPro 1.171.38.43 (Rigaku OD, 2015)'
_computing_data_reduction 'CrysAlisPro 1.171.38.43 (Rigaku OD, 2015)'
_computing_molecular_graphics 'ORTEP3 for Windows - Farrugia, L. J. J. Appl. Crystallogr. 1997, 30, 565'
_computing_publication_material
;
 'WinGX publication routines, Farrugia, 
 L. J., J. Appl. Crystallogr., 1999, 32, 837-838
;
_computing_structure_refinement
;
 SHELXL-2016/6 (Sheldrick, 2016)
 Sheldrick GM (2008) Acta Crystallogr A64:112-122 and 
 C. B. H\"ubschle, G. M. Sheldrick and B. Dittrich
 ShelXle: a Qt graphical user interface for SHELXL
 J. Appl. Cryst., 44, (2011) 1281-1284.
;
_computing_structure_solution
; 
 SHELXT
 Sheldrick, G. M. (2008). Acta Cryst. A64, 112-122.
;
_diffrn_ambient_environment N~2~
_diffrn_ambient_temperature 149.7(5)
_diffrn_detector 'CCD plate'
_diffrn_detector_area_resol_mean 8.1150
_diffrn_detector_type EosS2
_diffrn_measured_fraction_theta_full 0.998
_diffrn_measured_fraction_theta_max 0.998
_diffrn_measurement_device 'four-circle diffractometer'
_diffrn_measurement_device_type 'SuperNova, Dual, Cu at home/near, EosS2'
_diffrn_radiation_monochromator mirror
_diffrn_radiation_probe x-ray
_diffrn_radiation_type 'Cu K\a'
_diffrn_radiation_wavelength 1.54184
_diffrn_reflns_av_R_equivalents 0.0523
_diffrn_reflns_av_unetI/netI 0.1008
_diffrn_reflns_Laue_measured_fraction_full 0.998
_diffrn_reflns_Laue_measured_fraction_max 0.998
_diffrn_reflns_limit_h_max 12
_diffrn_reflns_limit_h_min -12
_diffrn_reflns_limit_k_max 15
_diffrn_reflns_limit_k_min -15
_diffrn_reflns_limit_l_max 13
_diffrn_reflns_limit_l_min -16
_diffrn_reflns_number 12328
_diffrn_reflns_point_group_measured_fraction_full 0.998
_diffrn_reflns_point_group_measured_fraction_max 0.998
_diffrn_reflns_theta_full 66.599
_diffrn_reflns_theta_max 66.599
_diffrn_reflns_theta_min 3.191
_diffrn_source 'micro-focus sealed X-ray tube'
_diffrn_source_type 'SuperNova (Cu) X-ray Source'
_exptl_absorpt_coefficient_mu 3.389
_exptl_absorpt_correction_T_max 1.00000
_exptl_absorpt_correction_T_min 0.93170
_exptl_absorpt_correction_type multi-scan
_exptl_absorpt_process_details
;
CrysAlisPro 1.171.39.46 (Rigaku Oxford Diffraction, 2018)
Empirical absorption correction using spherical harmonics,
 implemented in SCALE3 ABSPACK scaling algorithm.
;
_exptl_crystal_colour purple
_exptl_crystal_density_diffrn 1.169
_exptl_crystal_description block
_exptl_crystal_F_000 746
_exptl_crystal_size_max 0.050
_exptl_crystal_size_mid 0.050
_exptl_crystal_size_min 0.040
_refine_diff_density_max 0.484
_refine_diff_density_min -0.403
_refine_diff_density_rms 0.058
_refine_ls_extinction_method none
_refine_ls_goodness_of_fit_ref 1.016
_refine_ls_hydrogen_treatment constr
_refine_ls_matrix_type full
_refine_ls_number_parameters 437
_refine_ls_number_reflns 6890
_refine_ls_number_restraints 0
_refine_ls_restrained_S_all 1.016
_refine_ls_R_factor_all 0.0747
_refine_ls_R_factor_gt 0.0515
_refine_ls_shift/su_max 0.001
_refine_ls_shift/su_mean 0.000
_refine_ls_structure_factor_coef Fsqd
_refine_ls_weighting_details 'w=1/[\s^2^(Fo^2^)+(0.0300P)^2^] where P=(Fo^2^+2Fc^2^)/3'
_refine_ls_weighting_scheme calc
_refine_ls_wR_factor_gt 0.1109
_refine_ls_wR_factor_ref 0.1194
_reflns_Friedel_coverage 0.000
_reflns_number_gt 5086
_reflns_number_total 6890
_reflns_threshold_expression 'I > 2\s(I)'
_cod_data_source_file c9dt03327k2.cif
_cod_data_source_block Fe(7)OAc
_cod_depositor_comments 'Adding full bibliography for 7701052--7701059.cif.'
_cod_database_code 7701055
_shelx_shelxl_version_number 2017/1
_shelx_space_group_comment
;
The symmetry employed for this shelxl refinement is uniquely defined
by the following loop, which should always be used as a source of
symmetry information in preference to the above space-group names.
They are only intended as comments.
;
_shelx_estimated_absorpt_t_min 0.849
_shelx_estimated_absorpt_t_max 0.876
_oxdiff_exptl_absorpt_empirical_full_min 0.805
_oxdiff_exptl_absorpt_empirical_full_max 1.442
_oxdiff_exptl_absorpt_empirical_details
;
Empirical correction (ABSPACK) includes:
- Absorption correction using spherical harmonics
- Frame scaling
;

loop_
_space_group_symop_operation_xyz
'x, y, z'
'-x, -y, -z'

loop_
_atom_site_label
_atom_site_type_symbol
_atom_site_fract_x
_atom_site_fract_y
_atom_site_fract_z
_atom_site_U_iso_or_equiv
_atom_site_adp_type
_atom_site_occupancy
_atom_site_site_symmetry_order
_atom_site_calc_flag
_atom_site_refinement_flags_posn
_atom_site_refinement_flags_adp
Fe1 Fe 0.42488(5) 0.61470(4) 0.25912(3) 0.01726(12) Uani 1 1 d . .
O1 O 0.59104(19) 0.57838(17) 0.28804(15) 0.0215(5) Uani 1 1 d . .
N1 N 0.4018(2) 0.4461(2) 0.30407(18) 0.0205(5) Uani 1 1 d . .
C1 C 0.3818(3) 0.8360(2) 0.3182(2) 0.0194(6) Uani 1 1 d . .
O2 O 0.4204(2) 0.75860(16) 0.25650(14) 0.0205(5) Uani 1 1 d . .
N2 N 0.2930(2) 0.6388(2) 0.39247(17) 0.0189(5) Uani 1 1 d . .
C2 C 0.3703(3) 0.9400(3) 0.2870(2) 0.0219(6) Uani 1 1 d . .
O3 O 0.4709(2) 0.59057(18) 0.11132(15) 0.0259(5) Uani 1 1 d . .
C3 C 0.3298(3) 1.0164(2) 0.3564(2) 0.0236(7) Uani 1 1 d . .
H3 H 0.322678 1.086575 0.335465 0.028 Uiso 1 1 calc R U
O4 O 0.2753(2) 0.61944(18) 0.17577(15) 0.0258(5) Uani 1 1 d . .
C4 C 0.2990(3) 0.9954(3) 0.4549(2) 0.0228(7) Uani 1 1 d . .
C5 C 0.3076(3) 0.8921(3) 0.4828(2) 0.0222(7) Uani 1 1 d . .
H5 H 0.284619 0.875062 0.548907 0.027 Uiso 1 1 calc R U
C6 C 0.3485(3) 0.8132(2) 0.4173(2) 0.0194(6) Uani 1 1 d . .
C7 C 0.4019(3) 0.9681(3) 0.1792(2) 0.0270(7) Uani 1 1 d . .
C8 C 0.3148(4) 0.9241(3) 0.1213(2) 0.0412(10) Uani 1 1 d . .
H8A H 0.326015 0.848816 0.129671 0.062 Uiso 1 1 calc R U
H8B H 0.335421 0.941664 0.052756 0.062 Uiso 1 1 calc R U
H8C H 0.227395 0.953741 0.144525 0.062 Uiso 1 1 calc R U
C9 C 0.5396(4) 0.9249(3) 0.1425(2) 0.0371(9) Uani 1 1 d . .
H9A H 0.593839 0.953028 0.180722 0.056 Uiso 1 1 calc R U
H9B H 0.559964 0.944730 0.074519 0.056 Uiso 1 1 calc R U
H9C H 0.552976 0.849429 0.148903 0.056 Uiso 1 1 calc R U
C10 C 0.3838(4) 1.0859(3) 0.1620(2) 0.0409(10) Uani 1 1 d . .
H10A H 0.296100 1.115775 0.183796 0.061 Uiso 1 1 calc R U
H10B H 0.405482 1.100869 0.093020 0.061 Uiso 1 1 calc R U
H10C H 0.438464 1.116069 0.198352 0.061 Uiso 1 1 calc R U
C11 C 0.2548(3) 1.0812(3) 0.5296(2) 0.0256(7) Uani 1 1 d . .
C12 C 0.2706(4) 1.1880(3) 0.4867(3) 0.0387(9) Uani 1 1 d . .
H12A H 0.222712 1.202669 0.432685 0.058 Uiso 1 1 calc R U
H12B H 0.359590 1.189355 0.463603 0.058 Uiso 1 1 calc R U
H12C H 0.239508 1.240309 0.536384 0.058 Uiso 1 1 calc R U
C13 C 0.1152(4) 1.0827(3) 0.5680(3) 0.0381(9) Uani 1 1 d . .
H13A H 0.085358 1.140004 0.612822 0.057 Uiso 1 1 calc R U
H13B H 0.104229 1.017295 0.601844 0.057 Uiso 1 1 calc R U
H13C H 0.067004 1.091691 0.513977 0.057 Uiso 1 1 calc R U
C14 C 0.3307(4) 1.0615(3) 0.6136(3) 0.0379(9) Uani 1 1 d . .
H14A H 0.420215 1.057779 0.588893 0.057 Uiso 1 1 calc R U
H14B H 0.316363 0.996138 0.646130 0.057 Uiso 1 1 calc R U
H14C H 0.304123 1.118054 0.659651 0.057 Uiso 1 1 calc R U
C15 C 0.3564(3) 0.7029(2) 0.4511(2) 0.0196(6) Uani 1 1 d . .
H15A H 0.316999 0.701038 0.519533 0.023 Uiso 1 1 calc R U
H15B H 0.445853 0.671557 0.447815 0.023 Uiso 1 1 calc R U
C16 C 0.1621(3) 0.6919(3) 0.3851(2) 0.0232(7) Uani 1 1 d . .
H16A H 0.132283 0.667448 0.328212 0.028 Uiso 1 1 calc R U
H16B H 0.158977 0.767665 0.379003 0.028 Uiso 1 1 calc R U
C17 C 0.0811(3) 0.6636(3) 0.4791(2) 0.0337(8) Uani 1 1 d . .
H17A H 0.071850 0.718135 0.527662 0.040 Uiso 1 1 calc R U
H17B H -0.003440 0.655255 0.466660 0.040 Uiso 1 1 calc R U
C18 C 0.1504(3) 0.5616(3) 0.5148(2) 0.0261(7) Uani 1 1 d . .
H18A H 0.101178 0.505235 0.512185 0.031 Uiso 1 1 calc R U
H18B H 0.165032 0.567771 0.582178 0.031 Uiso 1 1 calc R U
C19 C 0.2767(3) 0.5399(2) 0.4461(2) 0.0205(6) Uani 1 1 d . .
H19 H 0.345571 0.522520 0.486363 0.025 Uiso 1 1 calc R U
C21 C 0.1810(3) 0.4483(3) 0.3173(2) 0.0255(7) Uani 1 1 d . .
H21A H 0.109547 0.420826 0.355731 0.031 Uiso 1 1 calc R U
H21B H 0.150640 0.518154 0.292493 0.031 Uiso 1 1 calc R U
C22 C 0.2435(3) 0.3764(3) 0.2349(3) 0.0352(9) Uani 1 1 d . .
H22A H 0.211026 0.400244 0.174248 0.042 Uiso 1 1 calc R U
H22B H 0.226689 0.305216 0.249850 0.042 Uiso 1 1 calc R U
C23 C 0.3839(3) 0.3793(3) 0.2247(2) 0.0275(7) Uani 1 1 d . .
H23A H 0.431195 0.308739 0.230816 0.033 Uiso 1 1 calc R U
H23B H 0.413973 0.408606 0.160908 0.033 Uiso 1 1 calc R U
C24 C 0.5118(3) 0.3975(3) 0.3501(2) 0.0237(7) Uani 1 1 d . .
H24A H 0.502168 0.325445 0.368939 0.028 Uiso 1 1 calc R U
H24B H 0.512347 0.435217 0.409719 0.028 Uiso 1 1 calc R U
C25 C 0.6357(3) 0.3967(3) 0.2862(2) 0.0233(7) Uani 1 1 d . .
C26 C 0.7144(3) 0.3048(3) 0.2599(2) 0.0245(7) Uani 1 1 d . .
H26 H 0.686828 0.240956 0.278152 0.029 Uiso 1 1 calc R U
C27 C 0.8335(3) 0.3048(3) 0.2070(2) 0.0248(7) Uani 1 1 d . .
C28 C 0.8692(3) 0.4007(3) 0.1836(2) 0.0231(7) Uani 1 1 d . .
H28 H 0.950703 0.401800 0.148718 0.028 Uiso 1 1 calc R U
C29 C 0.7932(3) 0.4961(3) 0.2080(2) 0.0212(6) Uani 1 1 d . .
C30 C 0.6715(3) 0.4927(2) 0.2599(2) 0.0201(6) Uani 1 1 d . .
C31 C 0.9219(3) 0.2025(3) 0.1817(3) 0.0306(8) Uani 1 1 d . .
C32 C 0.9869(4) 0.1656(3) 0.2698(3) 0.0478(11) Uani 1 1 d . .
H32A H 0.923297 0.157706 0.325755 0.072 Uiso 1 1 calc R U
H32B H 1.037591 0.216519 0.283851 0.072 Uiso 1 1 calc R U
H32C H 1.041299 0.098999 0.255717 0.072 Uiso 1 1 calc R U
C33 C 0.8512(4) 0.1198(3) 0.1569(4) 0.0603(14) Uani 1 1 d . .
H33A H 0.793471 0.103304 0.213880 0.090 Uiso 1 1 calc R U
H33B H 0.910914 0.057623 0.136115 0.090 Uiso 1 1 calc R U
H33C H 0.803371 0.144983 0.104557 0.090 Uiso 1 1 calc R U
C34 C 1.0248(4) 0.2154(3) 0.0960(3) 0.0390(9) Uani 1 1 d . .
H34A H 1.075633 0.147854 0.079390 0.058 Uiso 1 1 calc R U
H34B H 1.078531 0.262099 0.113720 0.058 Uiso 1 1 calc R U
H34C H 0.985824 0.244257 0.040242 0.058 Uiso 1 1 calc R U
C35 C 0.8382(3) 0.5991(3) 0.1797(2) 0.0232(7) Uani 1 1 d . .
C36 C 0.9744(3) 0.5848(3) 0.1298(2) 0.0288(7) Uani 1 1 d . .
H36A H 1.029025 0.546500 0.172907 0.043 Uiso 1 1 calc R U
H36B H 0.999248 0.652622 0.114285 0.043 Uiso 1 1 calc R U
H36C H 0.982311 0.546163 0.070185 0.043 Uiso 1 1 calc R U
C37 C 0.7570(3) 0.6595(3) 0.1100(3) 0.0372(9) Uani 1 1 d . .
H37A H 0.764281 0.619524 0.051267 0.056 Uiso 1 1 calc R U
H37B H 0.785430 0.725779 0.093237 0.056 Uiso 1 1 calc R U
H37C H 0.669142 0.671938 0.140846 0.056 Uiso 1 1 calc R U
C38 C 0.8312(3) 0.6623(3) 0.2711(3) 0.0378(9) Uani 1 1 d . .
H38A H 0.744375 0.675325 0.303966 0.057 Uiso 1 1 calc R U
H38B H 0.859772 0.728308 0.252948 0.057 Uiso 1 1 calc R U
H38C H 0.885127 0.623596 0.314459 0.057 Uiso 1 1 calc R U
C39 C 0.3569(3) 0.6068(3) 0.1011(2) 0.0264(7) Uani 1 1 d . .
C40 C 0.3193(4) 0.6113(4) 0.0021(2) 0.0436(10) Uani 1 1 d . .
H40A H 0.346404 0.671344 -0.033604 0.065 Uiso 1 1 calc R U
H40B H 0.227830 0.617353 0.007856 0.065 Uiso 1 1 calc R U
H40C H 0.359069 0.548112 -0.032588 0.065 Uiso 1 1 calc R U
C41 C 0.2857(3) 0.4510(2) 0.3776(2) 0.0206(6) Uani 1 1 d . .
H41 H 0.294218 0.385481 0.416733 0.025 Uiso 1 1 calc R U

loop_
_atom_site_aniso_label
_atom_site_aniso_U_11
_atom_site_aniso_U_22
_atom_site_aniso_U_33
_atom_site_aniso_U_23
_atom_site_aniso_U_13
_atom_site_aniso_U_12
Fe1 0.0161(2) 0.0194(2) 0.0154(2) 0.00018(17) -0.00120(17) -0.00147(18)
O1 0.0153(10) 0.0250(12) 0.0238(11) -0.0014(9) -0.0023(8) -0.0025(9)
N1 0.0145(12) 0.0224(14) 0.0236(13) -0.0003(11) -0.0028(10) 0.0000(11)
C1 0.0193(15) 0.0213(16) 0.0162(14) -0.0039(12) 0.0008(11) -0.0015(13)
O2 0.0248(11) 0.0149(11) 0.0189(11) 0.0031(8) -0.0010(8) 0.0021(9)
N2 0.0193(13) 0.0193(13) 0.0174(12) 0.0005(10) -0.0007(10) -0.0030(11)
C2 0.0257(16) 0.0239(17) 0.0155(15) 0.0016(12) -0.0017(12) -0.0041(13)
O3 0.0210(12) 0.0332(13) 0.0215(11) -0.0047(9) -0.0022(9) 0.0015(10)
C3 0.0276(17) 0.0179(16) 0.0247(16) 0.0036(13) -0.0050(13) -0.0024(13)
O4 0.0224(11) 0.0338(13) 0.0203(11) -0.0007(9) -0.0035(9) -0.0014(10)
C4 0.0222(15) 0.0257(17) 0.0200(15) -0.0029(13) -0.0002(12) -0.0048(13)
C5 0.0225(15) 0.0314(18) 0.0131(14) 0.0025(12) 0.0003(11) -0.0086(14)
C6 0.0174(14) 0.0231(16) 0.0177(15) 0.0024(12) -0.0040(11) -0.0022(12)
C7 0.0382(19) 0.0218(17) 0.0191(16) 0.0047(13) -0.0018(14) -0.0027(15)
C8 0.067(3) 0.037(2) 0.0220(18) 0.0037(15) -0.0133(17) -0.009(2)
C9 0.046(2) 0.035(2) 0.0261(18) 0.0071(15) 0.0088(16) -0.0083(18)
C10 0.071(3) 0.0251(19) 0.0210(17) 0.0068(14) 0.0010(17) -0.0011(19)
C11 0.0322(18) 0.0226(17) 0.0212(16) -0.0004(13) -0.0003(13) -0.0053(14)
C12 0.057(3) 0.0266(19) 0.0300(19) -0.0047(15) 0.0070(17) -0.0119(18)
C13 0.038(2) 0.031(2) 0.041(2) -0.0065(16) 0.0046(17) -0.0003(17)
C14 0.047(2) 0.035(2) 0.0322(19) -0.0115(16) -0.0123(17) 0.0001(18)
C15 0.0220(15) 0.0239(16) 0.0136(14) 0.0025(12) -0.0035(11) -0.0056(13)
C16 0.0200(15) 0.0268(17) 0.0212(16) -0.0001(13) -0.0008(12) -0.0014(13)
C17 0.0272(18) 0.036(2) 0.0318(19) 0.0066(15) 0.0065(14) 0.0000(16)
C18 0.0223(16) 0.0301(18) 0.0242(16) 0.0027(13) 0.0027(13) -0.0063(14)
C19 0.0205(15) 0.0197(16) 0.0203(15) 0.0037(12) -0.0008(12) -0.0036(13)
C21 0.0207(16) 0.0269(18) 0.0300(17) -0.0016(14) -0.0042(13) -0.0060(14)
C22 0.0284(19) 0.039(2) 0.040(2) -0.0133(17) -0.0055(15) -0.0078(16)
C23 0.0242(17) 0.0275(18) 0.0303(18) -0.0067(14) -0.0028(13) -0.0023(14)
C24 0.0233(16) 0.0222(16) 0.0246(16) 0.0051(13) -0.0026(13) -0.0028(13)
C25 0.0242(16) 0.0288(18) 0.0173(15) 0.0008(13) -0.0015(12) -0.0068(14)
C26 0.0249(16) 0.0233(17) 0.0249(16) 0.0027(13) -0.0041(13) -0.0032(14)
C27 0.0257(17) 0.0281(18) 0.0184(15) 0.0000(13) -0.0009(12) -0.0003(14)
C28 0.0184(15) 0.0295(18) 0.0202(15) -0.0015(13) 0.0002(12) -0.0029(13)
C29 0.0195(15) 0.0265(17) 0.0183(15) 0.0018(12) -0.0061(12) -0.0034(13)
C30 0.0192(15) 0.0245(17) 0.0163(14) 0.0004(12) -0.0048(11) -0.0007(13)
C31 0.0271(18) 0.0221(18) 0.037(2) 0.0021(14) 0.0051(15) 0.0019(15)
C32 0.044(2) 0.046(2) 0.041(2) 0.0110(19) 0.0025(18) 0.018(2)
C33 0.048(3) 0.033(2) 0.096(4) -0.025(2) 0.009(3) -0.005(2)
C34 0.041(2) 0.031(2) 0.036(2) 0.0023(16) 0.0102(17) 0.0061(17)
C35 0.0201(16) 0.0270(18) 0.0236(16) -0.0007(13) -0.0025(12) -0.0075(13)
C36 0.0232(17) 0.0314(19) 0.0311(18) 0.0019(14) 0.0003(13) -0.0071(14)
C37 0.0250(18) 0.038(2) 0.048(2) 0.0156(17) -0.0041(16) -0.0087(16)
C38 0.036(2) 0.035(2) 0.043(2) -0.0116(17) 0.0048(16) -0.0151(17)
C39 0.0289(18) 0.0244(17) 0.0250(17) -0.0028(13) -0.0031(13) -0.0023(14)
C40 0.033(2) 0.073(3) 0.0234(18) -0.0077(18) -0.0081(15) 0.002(2)
C41 0.0149(15) 0.0228(16) 0.0228(16) 0.0029(12) 0.0003(12) -0.0032(12)

loop_
_atom_type_symbol
_atom_type_description
_atom_type_scat_dispersion_real
_atom_type_scat_dispersion_imag
_atom_type_scat_source
C C 0.0181 0.0091 'International Tables Vol C Tables 4.2.6.8 and 6.1.1.4'
H H 0.0000 0.0000 'International Tables Vol C Tables 4.2.6.8 and 6.1.1.4'
Fe Fe -1.1336 3.1974 'International Tables Vol C Tables 4.2.6.8 and 6.1.1.4'
N N 0.0311 0.0180 'International Tables Vol C Tables 4.2.6.8 and 6.1.1.4'
O O 0.0492 0.0322 'International Tables Vol C Tables 4.2.6.8 and 6.1.1.4'

loop_
_geom_angle_atom_site_label_1
_geom_angle_atom_site_label_2
_geom_angle_atom_site_label_3
_geom_angle
O2 Fe1 O1 96.58(10)
O2 Fe1 O3 97.79(9)
O1 Fe1 O3 96.15(9)
O2 Fe1 O4 94.94(9)
O1 Fe1 O4 156.30(9)
O3 Fe1 O4 61.72(8)
O2 Fe1 N2 86.10(9)
O1 Fe1 N2 109.76(9)
O3 Fe1 N2 153.23(10)
O4 Fe1 N2 91.61(9)
O2 Fe1 N1 164.53(9)
O1 Fe1 N1 85.92(9)
O3 Fe1 N1 97.11(9)
O4 Fe1 N1 88.47(9)
N2 Fe1 N1 78.71(9)
O2 Fe1 C39 95.72(10)
O1 Fe1 C39 126.81(10)
O3 Fe1 C39 30.83(10)
O4 Fe1 C39 30.97(10)
N2 Fe1 C39 122.58(11)
N1 Fe1 C39 94.94(10)
C30 O1 Fe1 126.01(19)
C24 N1 C23 110.1(2)
C24 N1 C41 108.6(2)
C23 N1 C41 106.1(2)
C24 N1 Fe1 108.82(19)
C23 N1 Fe1 115.5(2)
C41 N1 Fe1 107.37(18)
O2 C1 C2 121.7(3)
O2 C1 C6 119.2(3)
C2 C1 C6 119.1(3)
C1 O2 Fe1 136.81(19)
C19 N2 C16 104.9(2)
C19 N2 C15 108.9(2)
C16 N2 C15 110.2(2)
C19 N2 Fe1 112.50(18)
C16 N2 Fe1 117.51(18)
C15 N2 Fe1 102.80(17)
C3 C2 C1 118.1(3)
C3 C2 C7 121.2(3)
C1 C2 C7 120.7(3)
C39 O3 Fe1 91.21(19)
C2 C3 C4 123.7(3)
C2 C3 H3 118.2
C4 C3 H3 118.2
C39 O4 Fe1 88.3(2)
C5 C4 C3 116.7(3)
C5 C4 C11 120.8(3)
C3 C4 C11 122.5(3)
C6 C5 C4 122.0(3)
C6 C5 H5 119.0
C4 C5 H5 119.0
C5 C6 C1 120.4(3)
C5 C6 C15 119.9(3)
C1 C6 C15 119.7(3)
C9 C7 C8 110.5(3)
C9 C7 C10 107.5(3)
C8 C7 C10 107.8(3)
C9 C7 C2 109.8(3)
C8 C7 C2 109.6(3)
C10 C7 C2 111.7(3)
C7 C8 H8A 109.5
C7 C8 H8B 109.5
H8A C8 H8B 109.5
C7 C8 H8C 109.5
H8A C8 H8C 109.5
H8B C8 H8C 109.5
C7 C9 H9A 109.5
C7 C9 H9B 109.5
H9A C9 H9B 109.5
C7 C9 H9C 109.5
H9A C9 H9C 109.5
H9B C9 H9C 109.5
C7 C10 H10A 109.5
C7 C10 H10B 109.5
H10A C10 H10B 109.5
C7 C10 H10C 109.5
H10A C10 H10C 109.5
H10B C10 H10C 109.5
C12 C11 C14 107.7(3)
C12 C11 C13 108.2(3)
C14 C11 C13 109.3(3)
C12 C11 C4 112.3(3)
C14 C11 C4 110.0(3)
C13 C11 C4 109.2(3)
C11 C12 H12A 109.5
C11 C12 H12B 109.5
H12A C12 H12B 109.5
C11 C12 H12C 109.5
H12A C12 H12C 109.5
H12B C12 H12C 109.5
C11 C13 H13A 109.5
C11 C13 H13B 109.5
H13A C13 H13B 109.5
C11 C13 H13C 109.5
H13A C13 H13C 109.5
H13B C13 H13C 109.5
C11 C14 H14A 109.5
C11 C14 H14B 109.5
H14A C14 H14B 109.5
C11 C14 H14C 109.5
H14A C14 H14C 109.5
H14B C14 H14C 109.5
C6 C15 N2 113.2(2)
C6 C15 H15A 108.9
N2 C15 H15A 108.9
C6 C15 H15B 108.9
N2 C15 H15B 108.9
H15A C15 H15B 107.7
N2 C16 C17 105.6(3)
N2 C16 H16A 110.6
C17 C16 H16A 110.6
N2 C16 H16B 110.6
C17 C16 H16B 110.6
H16A C16 H16B 108.8
C18 C17 C16 105.9(3)
C18 C17 H17A 110.6
C16 C17 H17A 110.6
C18 C17 H17B 110.6
C16 C17 H17B 110.6
H17A C17 H17B 108.7
C17 C18 C19 105.7(2)
C17 C18 H18A 110.6
C19 C18 H18A 110.6
C17 C18 H18B 110.6
C19 C18 H18B 110.6
H18A C18 H18B 108.7
N2 C19 C41 111.7(2)
N2 C19 C18 106.6(2)
C41 C19 C18 114.0(3)
N2 C19 H19 108.1
C41 C19 H19 108.1
C18 C19 H19 108.1
C22 C21 C41 103.7(3)
C22 C21 H21A 111.0
C41 C21 H21A 111.0
C22 C21 H21B 111.0
C41 C21 H21B 111.0
H21A C21 H21B 109.0
C21 C22 C23 106.3(3)
C21 C22 H22A 110.5
C23 C22 H22A 110.5
C21 C22 H22B 110.5
C23 C22 H22B 110.5
H22A C22 H22B 108.7
N1 C23 C22 106.6(3)
N1 C23 H23A 110.4
C22 C23 H23A 110.4
N1 C23 H23B 110.4
C22 C23 H23B 110.4
H23A C23 H23B 108.6
N1 C24 C25 113.7(3)
N1 C24 H24A 108.8
C25 C24 H24A 108.8
N1 C24 H24B 108.8
C25 C24 H24B 108.8
H24A C24 H24B 107.7
C26 C25 C30 121.6(3)
C26 C25 C24 121.3(3)
C30 C25 C24 117.0(3)
C25 C26 C27 121.0(3)
C25 C26 H26 119.5
C27 C26 H26 119.5
C28 C27 C26 116.8(3)
C28 C27 C31 122.6(3)
C26 C27 C31 120.5(3)
C27 C28 C29 124.6(3)
C27 C28 H28 117.7
C29 C28 H28 117.7
C28 C29 C30 116.8(3)
C28 C29 C35 122.0(3)
C30 C29 C35 121.3(3)
O1 C30 C25 118.5(3)
O1 C30 C29 122.3(3)
C25 C30 C29 119.2(3)
C33 C31 C27 111.6(3)
C33 C31 C34 108.2(3)
C27 C31 C34 112.0(3)
C33 C31 C32 108.7(4)
C27 C31 C32 108.4(3)
C34 C31 C32 107.8(3)
C31 C32 H32A 109.5
C31 C32 H32B 109.5
H32A C32 H32B 109.5
C31 C32 H32C 109.5
H32A C32 H32C 109.5
H32B C32 H32C 109.5
C31 C33 H33A 109.5
C31 C33 H33B 109.5
H33A C33 H33B 109.5
C31 C33 H33C 109.5
H33A C33 H33C 109.5
H33B C33 H33C 109.5
C31 C34 H34A 109.5
C31 C34 H34B 109.5
H34A C34 H34B 109.5
C31 C34 H34C 109.5
H34A C34 H34C 109.5
H34B C34 H34C 109.5
C36 C35 C37 107.5(3)
C36 C35 C29 112.5(3)
C37 C35 C29 110.1(3)
C36 C35 C38 107.0(3)
C37 C35 C38 110.2(3)
C29 C35 C38 109.5(3)
C35 C36 H36A 109.5
C35 C36 H36B 109.5
H36A C36 H36B 109.5
C35 C36 H36C 109.5
H36A C36 H36C 109.5
H36B C36 H36C 109.5
C35 C37 H37A 109.5
C35 C37 H37B 109.5
H37A C37 H37B 109.5
C35 C37 H37C 109.5
H37A C37 H37C 109.5
H37B C37 H37C 109.5
C35 C38 H38A 109.5
C35 C38 H38B 109.5
H38A C38 H38B 109.5
C35 C38 H38C 109.5
H38A C38 H38C 109.5
H38B C38 H38C 109.5
O3 C39 O4 118.5(3)
O3 C39 C40 120.5(3)
O4 C39 C40 121.1(3)
O3 C39 Fe1 57.96(17)
O4 C39 Fe1 60.76(17)
C40 C39 Fe1 174.7(3)
C39 C40 H40A 109.5
C39 C40 H40B 109.5
H40A C40 H40B 109.5
C39 C40 H40C 109.5
H40A C40 H40C 109.5
H40B C40 H40C 109.5
N1 C41 C19 110.2(2)
N1 C41 C21 104.0(2)
C19 C41 C21 119.9(3)
N1 C41 H41 107.4
C19 C41 H41 107.4
C21 C41 H41 107.4

loop_
_geom_bond_atom_site_label_1
_geom_bond_atom_site_label_2
_geom_bond_distance
Fe1 O2 1.881(2)
Fe1 O1 1.900(2)
Fe1 O3 2.080(2)
Fe1 O4 2.141(2)
Fe1 N2 2.177(2)
Fe1 N1 2.321(3)
Fe1 C39 2.453(3)
O1 C30 1.339(4)
N1 C24 1.489(4)
N1 C23 1.499(4)
N1 C41 1.501(3)
C1 O2 1.332(4)
C1 C2 1.408(4)
C1 C6 1.413(4)
N2 C19 1.497(4)
N2 C16 1.499(4)
N2 C15 1.513(4)
C2 C3 1.395(4)
C2 C7 1.542(4)
O3 C39 1.258(4)
C3 C4 1.398(4)
C3 H3 0.9500
O4 C39 1.263(4)
C4 C5 1.389(4)
C4 C11 1.535(4)
C5 C6 1.382(4)
C5 H5 0.9500
C6 C15 1.499(4)
C7 C9 1.533(5)
C7 C8 1.535(5)
C7 C10 1.540(4)
C8 H8A 0.9800
C8 H8B 0.9800
C8 H8C 0.9800
C9 H9A 0.9800
C9 H9B 0.9800
C9 H9C 0.9800
C10 H10A 0.9800
C10 H10B 0.9800
C10 H10C 0.9800
C11 C12 1.528(4)
C11 C14 1.533(4)
C11 C13 1.534(5)
C12 H12A 0.9800
C12 H12B 0.9800
C12 H12C 0.9800
C13 H13A 0.9800
C13 H13B 0.9800
C13 H13C 0.9800
C14 H14A 0.9800
C14 H14B 0.9800
C14 H14C 0.9800
C15 H15A 0.9900
C15 H15B 0.9900
C16 C17 1.540(4)
C16 H16A 0.9900
C16 H16B 0.9900
C17 C18 1.530(5)
C17 H17A 0.9900
C17 H17B 0.9900
C18 C19 1.548(4)
C18 H18A 0.9900
C18 H18B 0.9900
C19 C41 1.522(4)
C19 H19 1.0000
C21 C22 1.524(4)
C21 C41 1.528(4)
C21 H21A 0.9900
C21 H21B 0.9900
C22 C23 1.526(4)
C22 H22A 0.9900
C22 H22B 0.9900
C23 H23A 0.9900
C23 H23B 0.9900
C24 C25 1.503(4)
C24 H24A 0.9900
C24 H24B 0.9900
C25 C26 1.387(5)
C25 C30 1.400(4)
C26 C27 1.396(4)
C26 H26 0.9500
C27 C28 1.392(5)
C27 C31 1.537(4)
C28 C29 1.405(4)
C28 H28 0.9500
C29 C30 1.421(4)
C29 C35 1.532(4)
C31 C33 1.514(5)
C31 C34 1.539(4)
C31 C32 1.540(5)
C32 H32A 0.9800
C32 H32B 0.9800
C32 H32C 0.9800
C33 H33A 0.9800
C33 H33B 0.9800
C33 H33C 0.9800
C34 H34A 0.9800
C34 H34B 0.9800
C34 H34C 0.9800
C35 C36 1.529(4)
C35 C37 1.530(4)
C35 C38 1.540(4)
C36 H36A 0.9800
C36 H36B 0.9800
C36 H36C 0.9800
C37 H37A 0.9800
C37 H37B 0.9800
C37 H37C 0.9800
C38 H38A 0.9800
C38 H38B 0.9800
C38 H38C 0.9800
C39 C40 1.504(4)
C40 H40A 0.9800
C40 H40B 0.9800
C40 H40C 0.9800
C41 H41 1.0000
